data_2201910
loop_
_publ_author_name
'Ocak, Nazan'
'\,Coruh, Ufuk'
'Kahveci, Bahattin'
'\,Sa\,smaz, Selami'
'A\~gar, Erbil'
'V\'azquez-L\'opez, Ezequiel M.'
'Erd\"onmez, Ahmet'

_publ_section_title
1-Acetyl-3-(<i>p</i>-chlorobenzyl)-4-(<i>p</i>-chlorobenzylidenamino)-4,5-dihydro-1<i>H</i>-1,2,4-triazol-5-one
_journal_issue 6
_journal_name_full 'Acta Crystallographica Section E'
_journal_page_first o750
_journal_page_last o752
_journal_paper_doi 10.1107/S1600536803007426
_journal_volume 59
_journal_year 2003
_chemical_formula_iupac 'C18 H14 Cl2 N4 O2'
_chemical_formula_moiety 'C18 H14 Cl2 N4 O2'
_chemical_formula_sum 'C18 H14 Cl2 N4 O2'
_chemical_formula_weight 389.23
_chemical_name_systematic
;
1-Acetyl-3-(p-chlorobenzyl)-4-benzylidenamino-4,5-dihydro-
1H-1,2,4-triazole-5-one
;
_space_group_IT_number 2
_symmetry_cell_setting triclinic
_symmetry_space_group_name_Hall '-P 1'
_symmetry_space_group_name_H-M 'P -1'
_atom_sites_solution_hydrogens geom
_atom_sites_solution_primary direct
_atom_sites_solution_secondary difmap
_cell_angle_alpha 84.144(3)
_cell_angle_beta 79.466(3)
_cell_angle_gamma 76.252(3)
_cell_formula_units_Z 2
_cell_length_a 6.7109(10)
_cell_length_b 8.6329(12)
_cell_length_c 15.833(2)
_cell_measurement_reflns_used 870
_cell_measurement_temperature 293(2)
_cell_measurement_theta_max 22.18
_cell_measurement_theta_min 2.43
_cell_volume 874.3(2)
_computing_cell_refinement SMART
_computing_data_collection 'SMART (Bruker, 1998)'
_computing_data_reduction 'SAINT (Bruker, 1998)'
_computing_molecular_graphics 'ORTEPIII (Burnett & Johnson, 1996)'
_computing_publication_material 'WinGX (Farrugia, 1997) and PARST (Nardelli, 1995)'
_computing_structure_refinement 'SHELXL97 (Sheldrick, 1997)'
_computing_structure_solution 'SHELXS97 (Sheldrick, 1997)'
_diffrn_ambient_temperature 293(2)
_diffrn_measured_fraction_theta_full 0.907
_diffrn_measured_fraction_theta_max 0.907
_diffrn_measurement_device_type 'Bruker SMART CCD area-detector'
_diffrn_measurement_method '\f and \w scans'
_diffrn_radiation_monochromator graphite
_diffrn_radiation_source 'fine-focus sealed tube'
_diffrn_radiation_type MoK\a
_diffrn_radiation_wavelength 0.71073
_diffrn_reflns_av_R_equivalents 0.0265
_diffrn_reflns_av_sigmaI/netI 0.0646
_diffrn_reflns_limit_h_max 7
_diffrn_reflns_limit_h_min -7
_diffrn_reflns_limit_k_max 10
_diffrn_reflns_limit_k_min -8
_diffrn_reflns_limit_l_max 17
_diffrn_reflns_limit_l_min -18
_diffrn_reflns_number 4127
_diffrn_reflns_theta_full 24.79
_diffrn_reflns_theta_max 24.79
_diffrn_reflns_theta_min 2.43
_diffrn_standards_decay_% negligible
_diffrn_standards_number 0
_exptl_absorpt_coefficient_mu 0.392
_exptl_absorpt_correction_type none
_exptl_crystal_colour colourless
_exptl_crystal_density_diffrn 1.478
_exptl_crystal_density_method 'not measured'
_exptl_crystal_description prism
_exptl_crystal_F_000 400
_exptl_crystal_size_max 0.42
_exptl_crystal_size_mid 0.10
_exptl_crystal_size_min 0.10
_refine_diff_density_max 0.327
_refine_diff_density_min -0.347
_refine_ls_extinction_method none
_refine_ls_goodness_of_fit_ref 1.042
_refine_ls_hydrogen_treatment constr
_refine_ls_matrix_type full
_refine_ls_number_parameters 235
_refine_ls_number_reflns 2730
_refine_ls_number_restraints 0
_refine_ls_restrained_S_all 1.042
_refine_ls_R_factor_all 0.0951
_refine_ls_R_factor_gt 0.0598
_refine_ls_shift/su_max <0.001
_refine_ls_shift/su_mean 0.000
_refine_ls_structure_factor_coef Fsqd
_refine_ls_weighting_details 'calc w = 1/[\s^2^(Fo^2^)+(0.0538P)^2^+0.3745P] where P = (Fo^2^+2Fc^2^)/3'
_refine_ls_weighting_scheme calc
_refine_ls_wR_factor_gt 0.1193
_refine_ls_wR_factor_ref 0.1330
_reflns_number_gt 1873
_reflns_number_total 2730
_reflns_threshold_expression I>2\s(I)
_cod_data_source_file cm6033.cif
_cod_data_source_block I
_cod_database_code 2201910
_cod_database_fobs_code 2201910

loop_
_symmetry_equiv_pos_as_xyz
'x, y, z'
'-x, -y, -z'

loop_
_atom_site_label
_atom_site_fract_x
_atom_site_fract_y
_atom_site_fract_z
_atom_site_U_iso_or_equiv
_atom_site_adp_type
_atom_site_calc_flag
_atom_site_refinement_flags
_atom_site_occupancy
_atom_site_disorder_assembly
_atom_site_disorder_group
_atom_site_type_symbol
O2 -1.1800(4) 1.7986(3) 1.00736(17) 0.0572(8) Uani d . 1 . . O
C15 -1.1525(7) 1.7652(5) 0.5174(3) 0.0533(11) Uani d . 1 . . C
H15 -1.1149 1.8476 0.4800 0.064 Uiso calc R 1 . . H
C17 -1.2249(6) 1.7657(4) 0.9423(2) 0.0402(9) Uani d . 1 . . C
C18 -1.4333(6) 1.8221(5) 0.9154(3) 0.0538(11) Uani d . 1 . . C
H18A -1.4302 1.7809 0.8610 0.081 Uiso calc R 1 . . H
H18B -1.4677 1.9367 0.9101 0.081 Uiso calc R 1 . . H
H18C -1.5360 1.7848 0.9579 0.081 Uiso calc R 1 . . H
Cl1 -1.5014(2) 1.82542(15) 0.44684(8) 0.0794(5) Uani d . 1 . . Cl
C16 -1.0211(6) 1.6824(5) 0.5728(2) 0.0482(10) Uani d . 1 . . C
H16 -0.8947 1.7094 0.5723 0.058 Uiso calc R 1 . . H
O1 -0.7919(4) 1.5751(3) 0.96023(16) 0.0450(7) Uani d . 1 . . O
N3 -1.0756(4) 1.6646(3) 0.88547(18) 0.0362(7) Uani d . 1 . . N
C14 -1.3371(6) 1.7252(5) 0.5182(2) 0.0447(10) Uani d . 1 . . C
C8 -0.8808(6) 1.5775(4) 0.9002(2) 0.0368(9) Uani d . 1 . . C
N4 -1.1222(5) 1.6352(4) 0.80651(18) 0.0396(8) Uani d . 1 . . N
N2 -0.8117(4) 1.4923(3) 0.82625(18) 0.0370(7) Uani d . 1 . . N
C9 -0.9615(5) 1.5344(4) 0.7732(2) 0.0351(9) Uani d . 1 . . C
C11 -1.0747(5) 1.5607(4) 0.6287(2) 0.0361(9) Uani d . 1 . . C
C7 -0.4901(6) 1.3436(4) 0.8489(2) 0.0400(9) Uani d . 1 . . C
H7 -0.5061 1.3935 0.8998 0.048 Uiso calc R 1 . . H
C5 -0.1342(6) 1.1938(4) 0.8636(2) 0.0430(10) Uani d . 1 . . C
H5 -0.1426 1.2496 0.9119 0.052 Uiso calc R 1 . . H
N1 -0.6310(4) 1.3795(3) 0.80140(18) 0.0382(7) Uani d . 1 . . N
C13 -1.3938(6) 1.6057(5) 0.5726(3) 0.0547(11) Uani d . 1 . . C
H13 -1.5202 1.5790 0.5727 0.066 Uiso calc R 1 . . H
C10 -0.9282(6) 1.4656(5) 0.6873(2) 0.0463(10) Uani d . 1 . . C
H10A -0.9473 1.3569 0.6958 0.056 Uiso calc R 1 . . H
H10B -0.7860 1.4618 0.6594 0.056 Uiso calc R 1 . . H
C6 -0.3024(5) 1.2219(4) 0.8210(2) 0.0354(8) Uani d . 1 . . C
C4 0.0470(6) 1.0837(4) 0.8356(2) 0.0462(10) Uani d . 1 . . C
H4 0.1605 1.0664 0.8641 0.055 Uiso calc R 1 . . H
C12 -1.2630(6) 1.5247(5) 0.6276(3) 0.0513(11) Uani d . 1 . . C
H12 -1.3027 1.4431 0.6651 0.062 Uiso calc R 1 . . H
C3 0.0562(6) 1.0005(4) 0.7648(2) 0.0413(9) Uani d . 1 . . C
C1 -0.2889(6) 1.1329(4) 0.7510(2) 0.0458(10) Uani d . 1 . . C
H1 -0.4030 1.1484 0.7229 0.055 Uiso calc R 1 . . H
Cl2 0.28328(17) 0.86281(13) 0.72774(7) 0.0627(4) Uani d . 1 . . Cl
C2 -0.1114(6) 1.0229(4) 0.7224(2) 0.0481(10) Uani d . 1 . . C
H2 -0.1041 0.9646 0.6753 0.058 Uiso calc R 1 . . H

loop_
_atom_site_aniso_label
_atom_site_aniso_U_11
_atom_site_aniso_U_22
_atom_site_aniso_U_33
_atom_site_aniso_U_12
_atom_site_aniso_U_13
_atom_site_aniso_U_23
O2 0.0571(18) 0.0689(19) 0.0462(17) -0.0008(15) -0.0156(14) -0.0252(14)
C15 0.067(3) 0.043(2) 0.049(3) -0.009(2) -0.015(2) 0.0058(19)
C17 0.043(2) 0.038(2) 0.037(2) -0.0055(18) -0.0054(18) -0.0040(17)
C18 0.044(2) 0.063(3) 0.051(3) 0.000(2) -0.011(2) -0.014(2)
Cl1 0.0939(10) 0.0774(9) 0.0656(8) 0.0140(7) -0.0530(7) -0.0047(6)
C16 0.044(2) 0.055(3) 0.048(3) -0.012(2) -0.014(2) -0.004(2)
O1 0.0454(16) 0.0528(17) 0.0387(15) -0.0028(13) -0.0188(13) -0.0096(12)
N3 0.0350(18) 0.0422(18) 0.0308(17) -0.0006(14) -0.0125(13) -0.0053(14)
C14 0.049(2) 0.049(2) 0.033(2) 0.007(2) -0.0178(18) -0.0089(19)
C8 0.039(2) 0.039(2) 0.033(2) -0.0045(17) -0.0100(18) -0.0033(17)
N4 0.0405(18) 0.0461(19) 0.0318(17) -0.0023(16) -0.0125(14) -0.0055(14)
N2 0.0349(17) 0.0423(18) 0.0323(17) -0.0004(15) -0.0102(14) -0.0064(14)
C9 0.037(2) 0.036(2) 0.031(2) -0.0023(18) -0.0108(17) 0.0006(16)
C11 0.036(2) 0.040(2) 0.029(2) 0.0031(18) -0.0082(16) -0.0130(17)
C7 0.044(2) 0.046(2) 0.031(2) -0.0077(19) -0.0086(18) -0.0047(17)
C5 0.044(2) 0.051(2) 0.036(2) -0.0035(19) -0.0164(18) -0.0085(18)
N1 0.0347(17) 0.0418(18) 0.0348(17) 0.0006(14) -0.0093(14) -0.0029(14)
C13 0.042(2) 0.063(3) 0.062(3) -0.011(2) -0.017(2) 0.000(2)
C10 0.045(2) 0.055(3) 0.035(2) 0.0034(19) -0.0128(18) -0.0088(18)
C6 0.039(2) 0.033(2) 0.034(2) -0.0033(17) -0.0138(17) -0.0007(16)
C4 0.040(2) 0.049(2) 0.049(2) -0.0020(19) -0.0153(19) -0.007(2)
C12 0.051(3) 0.056(3) 0.045(2) -0.010(2) -0.011(2) 0.010(2)
C3 0.038(2) 0.038(2) 0.044(2) -0.0010(18) -0.0084(18) -0.0043(18)
C1 0.047(2) 0.050(2) 0.044(2) 0.000(2) -0.0271(19) -0.0072(19)
Cl2 0.0496(6) 0.0592(7) 0.0724(8) 0.0082(5) -0.0099(5) -0.0204(6)
C2 0.058(3) 0.045(2) 0.042(2) -0.003(2) -0.016(2) -0.0114(19)

loop_
_atom_type_symbol
_atom_type_description
_atom_type_scat_dispersion_real
_atom_type_scat_dispersion_imag
_atom_type_scat_source
C C 0.0033 0.0016 'International Tables Vol C Tables 4.2.6.8 and 6.1.1.4'
H H 0.0000 0.0000 'International Tables Vol C Tables 4.2.6.8 and 6.1.1.4'
Cl Cl 0.1484 0.1585 'International Tables Vol C Tables 4.2.6.8 and 6.1.1.4'
N N 0.0061 0.0033 'International Tables Vol C Tables 4.2.6.8 and 6.1.1.4'
O O 0.0106 0.0060 'International Tables Vol C Tables 4.2.6.8 and 6.1.1.4'

loop_
_geom_angle_atom_site_label_1
_geom_angle_atom_site_label_2
_geom_angle_atom_site_label_3
_geom_angle
C14 C15 C16 119.4(4)
C14 C15 H15 120.3
C16 C15 H15 120.3
O2 C17 N3 119.9(3)
O2 C17 C18 125.0(4)
N3 C17 C18 115.0(3)
C17 C18 H18A 109.5
C17 C18 H18B 109.5
H18A C18 H18B 109.5
C17 C18 H18C 109.5
H18A C18 H18C 109.5
H18B C18 H18C 109.5
C11 C16 C15 120.9(4)
C11 C16 H16 119.5
C15 C16 H16 119.5
C8 N3 N4 112.7(3)
C8 N3 C17 127.0(3)
N4 N3 C17 120.2(3)
C13 C14 C15 120.9(4)
C13 C14 Cl1 119.2(3)
C15 C14 Cl1 119.9(3)
O1 C8 N3 130.2(3)
O1 C8 N2 128.3(3)
N3 C8 N2 101.5(3)
C9 N4 N3 104.5(3)
N1 N2 C9 119.7(3)
N1 N2 C8 131.3(3)
C9 N2 C8 109.0(3)
N4 C9 N2 112.2(3)
N4 C9 C10 126.5(3)
N2 C9 C10 121.3(3)
C16 C11 C12 117.7(3)
C16 C11 C10 121.2(3)
C12 C11 C10 121.1(4)
N1 C7 C6 118.3(3)
N1 C7 H7 120.8
C6 C7 H7 120.8
C6 C5 C4 121.0(3)
C6 C5 H5 119.5
C4 C5 H5 119.5
C7 N1 N2 119.9(3)
C14 C13 C12 119.3(4)
C14 C13 H13 120.3
C12 C13 H13 120.3
C9 C10 C11 113.0(3)
C9 C10 H10A 109.0
C11 C10 H10A 109.0
C9 C10 H10B 109.0
C11 C10 H10B 109.0
H10A C10 H10B 107.8
C5 C6 C1 118.4(3)
C5 C6 C7 120.6(3)
C1 C6 C7 121.0(3)
C3 C4 C5 118.9(3)
C3 C4 H4 120.5
C5 C4 H4 120.5
C13 C12 C11 121.7(4)
C13 C12 H12 119.1
C11 C12 H12 119.1
C4 C3 C2 121.4(3)
C4 C3 Cl2 119.8(3)
C2 C3 Cl2 118.9(3)
C2 C1 C6 121.5(3)
C2 C1 H1 119.3
C6 C1 H1 119.3
C1 C2 C3 118.8(3)
C1 C2 H2 120.6
C3 C2 H2 120.6

loop_
_geom_bond_atom_site_label_1
_geom_bond_atom_site_label_2
_geom_bond_site_symmetry_2
_geom_bond_distance
_geom_bond_publ_flag
O2 C17 . 1.202(4) ?
C15 C14 . 1.361(6) ?
C15 C16 . 1.383(5) ?
C15 H15 . 0.9300 ?
C17 N3 . 1.411(4) ?
C17 C18 . 1.492(5) ?
C18 H18A . 0.9600 ?
C18 H18B . 0.9600 ?
C18 H18C . 0.9600 ?
Cl1 C14 . 1.744(4) yes
C16 C11 . 1.374(5) ?
C16 H16 . 0.9300 ?
O1 C8 . 1.208(4) ?
N3 C8 . 1.391(4) ?
N3 N4 . 1.404(4) yes
C14 C13 . 1.355(6) ?
C8 N2 . 1.393(4) ?
N4 C9 . 1.280(4) yes
N2 N1 . 1.384(4) ?
N2 C9 . 1.386(4) ?
C9 C10 . 1.498(5) ?
C11 C12 . 1.375(5) ?
C11 C10 . 1.515(5) ?
C7 N1 . 1.276(4) yes
C7 C6 . 1.465(5) ?
C7 H7 . 0.9300 ?
C5 C6 . 1.379(5) ?
C5 C4 . 1.385(5) ?
C5 H5 . 0.9300 ?
C13 C12 . 1.372(5) ?
C13 H13 . 0.9300 ?
C10 H10A . 0.9700 ?
C10 H10B . 0.9700 ?
C6 C1 . 1.390(5) ?
C4 C3 . 1.376(5) ?
C4 H4 . 0.9300 ?
C12 H12 . 0.9300 ?
C3 C2 . 1.378(5) ?
C3 Cl2 . 1.742(4) yes
C1 C2 . 1.371(5) ?
C1 H1 . 0.9300 ?
C2 H2 . 0.9300 ?

loop_
_geom_hbond_atom_site_label_D
_geom_hbond_atom_site_label_H
_geom_hbond_atom_site_label_A
_geom_hbond_site_symmetry_A
_geom_hbond_distance_DH
_geom_hbond_distance_HA
_geom_hbond_distance_DA
_geom_hbond_angle_DHA
_geom_hbond_publ_flag
C10 H10B N1 . 0.97 2.61 2.853(5) 94 yes
C1 H1 N1 . 0.93 2.50 2.792(4) 99 yes
C18 H18A N4 . 0.96 2.22 2.754(4) 114 yes
C7 H7 O1 . 0.93 2.29 2.949(4) 127 yes
C12 H12 N1 1_455 0.93 2.90 3.678(5) 142 yes
C18 H18C O1 1_455 0.96 2.77 3.513(5) 135 yes

loop_
_geom_torsion_atom_site_label_1
_geom_torsion_atom_site_label_2
_geom_torsion_atom_site_label_3
_geom_torsion_atom_site_label_4
_geom_torsion
C14 C15 C16 C11 -0.2(6)
O2 C17 N3 C8 8.9(6)
C18 C17 N3 C8 -170.2(3)
O2 C17 N3 N4 -175.3(3)
C18 C17 N3 N4 5.6(5)
C16 C15 C14 C13 0.2(6)
C16 C15 C14 Cl1 -178.5(3)
N4 N3 C8 O1 179.2(4)
C17 N3 C8 O1 -4.8(6)
N4 N3 C8 N2 -0.5(4)
C17 N3 C8 N2 175.6(3)
C8 N3 N4 C9 -0.4(4)
C17 N3 N4 C9 -176.8(3)
O1 C8 N2 N1 2.5(6)
N3 C8 N2 N1 -177.8(3)
O1 C8 N2 C9 -178.5(4)
N3 C8 N2 C9 1.2(4)
N3 N4 C9 N2 1.2(4)
N3 N4 C9 C10 -178.5(3)
N1 N2 C9 N4 177.5(3)
C8 N2 C9 N4 -1.6(4)
N1 N2 C9 C10 -2.8(5)
C8 N2 C9 C10 178.1(3)
C15 C16 C11 C12 -0.1(5)
C15 C16 C11 C10 177.8(3)
C6 C7 N1 N2 179.1(3)
C9 N2 N1 C7 178.0(3)
C8 N2 N1 C7 -3.1(5)
C15 C14 C13 C12 0.1(6)
Cl1 C14 C13 C12 178.7(3)
N4 C9 C10 C11 17.2(6)
N2 C9 C10 C11 -162.5(3)
C16 C11 C10 C9 91.1(4)
C12 C11 C10 C9 -91.1(4)
C4 C5 C6 C1 2.3(6)
C4 C5 C6 C7 -177.3(3)
N1 C7 C6 C5 171.4(3)
N1 C7 C6 C1 -8.2(5)
C6 C5 C4 C3 -0.9(6)
C14 C13 C12 C11 -0.4(6)
C16 C11 C12 C13 0.4(6)
C10 C11 C12 C13 -177.5(4)
C5 C4 C3 C2 -0.9(6)
C5 C4 C3 Cl2 179.4(3)
C5 C6 C1 C2 -2.1(6)
C7 C6 C1 C2 177.5(4)
C6 C1 C2 C3 0.3(6)
C4 C3 C2 C1 1.2(6)
Cl2 C3 C2 C1 -179.1(3)

loop_
_cod_related_entry_id
_cod_related_entry_database
_cod_related_entry_code
1 ChemSpider 21174930
